data_7222472
loop_
_publ_author_name
'Shao, Yongliang'
'Cui, Yanhui'
'Gu, Jinzhong'
'Kirillov, Alexander M.'
'Wu, Jiang'
'Wang, Ya-Wen'

_publ_section_title
;
 A variety of metal-organic and supramolecular networks constructed from a
 new flexible multifunctional building block bearing picolinate and
 terephthalate functionalities: hydrothermal self-assembly, structural
 features, magnetic and luminescent properties
;
_journal_name_full 'RSC Adv.'
_journal_paper_doi 10.1039/C5RA16580F
_journal_year 2015
_chemical_formula_sum 'C14 H9 Mn N O7'
_chemical_formula_weight 358.16
_chemical_name_systematic
; 
 ? 
;
_space_group_IT_number 52
_symmetry_cell_setting orthorhombic
_symmetry_space_group_name_Hall '-P 2a 2bc'
_symmetry_space_group_name_H-M 'P n n a'
_atom_sites_solution_hydrogens geom
_atom_sites_solution_primary direct
_atom_sites_solution_secondary difmap
_audit_creation_method SHELXL-97
_audit_update_record
;
2015-04-02 deposited with the CCDC.
2015-10-08 downloaded from the CCDC.
;
_cell_angle_alpha 90.00
_cell_angle_beta 90.00
_cell_angle_gamma 90.00
_cell_formula_units_Z 8
_cell_length_a 14.5661(10)
_cell_length_b 25.0223(17)
_cell_length_c 7.4491(6)
_cell_measurement_temperature 293(2)
_cell_volume 2715.0(3)
_computing_cell_refinement 'Bruker SAINT'
_computing_data_collection 'Bruker APEX2'
_computing_data_reduction 'Bruker SAINT'
_computing_molecular_graphics 'Bruker SHELXTL'
_computing_publication_material 'Bruker SHELXTL'
_computing_structure_refinement 'SHELXL-97 (Sheldrick, 2008)'
_computing_structure_solution 'SHELXS-97 (Sheldrick, 2008)'
_diffrn_ambient_temperature 293(2)
_diffrn_measured_fraction_theta_full 0.997
_diffrn_measured_fraction_theta_max 0.997
_diffrn_measurement_device_type 'Bruker APE-II CCD'
_diffrn_measurement_method '\f and \w scans'
_diffrn_radiation_monochromator graphite
_diffrn_radiation_source 'fine-focus sealed tube'
_diffrn_radiation_type MoK\a
_diffrn_radiation_wavelength 0.71073
_diffrn_reflns_av_R_equivalents 0.0389
_diffrn_reflns_av_sigmaI/netI 0.0486
_diffrn_reflns_limit_h_max 16
_diffrn_reflns_limit_h_min -17
_diffrn_reflns_limit_k_max 29
_diffrn_reflns_limit_k_min -20
_diffrn_reflns_limit_l_max 6
_diffrn_reflns_limit_l_min -8
_diffrn_reflns_number 6744
_diffrn_reflns_theta_full 25.05
_diffrn_reflns_theta_max 25.05
_diffrn_reflns_theta_min 3.48
_exptl_absorpt_coefficient_mu 1.012
_exptl_absorpt_correction_T_max 0.7860
_exptl_absorpt_correction_T_min 0.7648
_exptl_absorpt_correction_type multi-scan
_exptl_crystal_colour yellow
_exptl_crystal_density_diffrn 1.752
_exptl_crystal_density_method 'not measured'
_exptl_crystal_description block
_exptl_crystal_F_000 1448
_exptl_crystal_size_max 0.28
_exptl_crystal_size_mid 0.26
_exptl_crystal_size_min 0.25
_refine_diff_density_max 0.326
_refine_diff_density_min -0.389
_refine_diff_density_rms 0.074
_refine_ls_extinction_method none
_refine_ls_goodness_of_fit_ref 1.026
_refine_ls_hydrogen_treatment mixed
_refine_ls_matrix_type full
_refine_ls_number_parameters 210
_refine_ls_number_reflns 2401
_refine_ls_number_restraints 0
_refine_ls_restrained_S_all 1.026
_refine_ls_R_factor_all 0.0577
_refine_ls_R_factor_gt 0.0412
_refine_ls_shift/su_max 0.000
_refine_ls_shift/su_mean 0.000
_refine_ls_structure_factor_coef Fsqd
_refine_ls_weighting_details 'calc w=1/[\s^2^(Fo^2^)+(0.0462P)^2^+2.3460P] where P=(Fo^2^+2Fc^2^)/3'
_refine_ls_weighting_scheme calc
_refine_ls_wR_factor_gt 0.0975
_refine_ls_wR_factor_ref 0.1120
_reflns_number_gt 1817
_reflns_number_total 2401
_reflns_threshold_expression >2sigma(I)
_cod_data_source_file c5ra16580f2.cif
_cod_data_source_block gujzh_220_6mn
_cod_depositor_comments
;
The following automatic conversions were performed:

'_symmetry_cell_setting' value 'Orthorhombic' changed to
'orthorhombic' according to
/usr/data/users/saulius/crontab/automatic-downloads/rss-feeds/RSC/lib/dictionaries/cif_core.dic
dictionary named 'cif_core.dic' version 2.4.2 from 2011-04-26.

Automatic conversion script
Id: cif_fix_values 3271 2015-04-21 07:52:19Z andrius 
;
_cod_original_sg_symbol_H-M Pnna
_cod_database_code 7222472

loop_
_symmetry_equiv_pos_as_xyz
'x, y, z'
'-x+1/2, -y, z'
'x, -y+1/2, -z+1/2'
'-x+1/2, y+1/2, -z+1/2'
'-x, -y, -z'
'x-1/2, y, -z'
'-x, y-1/2, z-1/2'
'x-1/2, -y-1/2, z-1/2'

loop_
_atom_site_label
_atom_site_type_symbol
_atom_site_fract_x
_atom_site_fract_y
_atom_site_fract_z
_atom_site_U_iso_or_equiv
_atom_site_adp_type
_atom_site_occupancy
_atom_site_symmetry_multiplicity
_atom_site_calc_flag
_atom_site_refinement_flags
Mn1 Mn -0.05361(4) 0.2500 0.7500 0.0213(2) Uani 1 2 d S
Mn2 Mn 0.35620(4) 0.2500 0.7500 0.0180(2) Uani 1 2 d S
N1 N 0.25266(17) 0.31810(10) 0.7320(4) 0.0201(6) Uani 1 1 d .
O1 O -0.03486(15) 0.30501(9) 1.1889(3) 0.0302(6) Uani 1 1 d .
O2 O -0.00320(16) 0.31693(10) 0.8973(3) 0.0337(6) Uani 1 1 d .
O3 O 0.0667(2) 0.57168(10) 1.3541(4) 0.0531(8) Uani 1 1 d .
O4 O 0.16639(16) 0.57219(9) 1.1280(4) 0.0366(7) Uani 1 1 d .
H4 H 0.1770 0.6023 1.1660 0.055 Uiso 1 1 calc R
O5 O 0.34615(13) 0.27149(9) 0.4639(3) 0.0251(6) Uani 1 1 d .
O6 O 0.29835(16) 0.33107(9) 0.2644(3) 0.0301(6) Uani 1 1 d .
O7 O 0.0376(2) 0.20143(14) 0.9449(4) 0.0633(10) Uani 1 1 d .
H1W H 0.0089 0.1954 1.0373 0.076 Uiso 1 1 d R
H2W H 0.0095 0.1710 0.9373 0.076 Uiso 1 1 d R
C1 C -0.0028(2) 0.33138(12) 1.0576(5) 0.0213(7) Uani 1 1 d .
C2 C 0.0343(2) 0.38655(12) 1.1000(4) 0.0192(7) Uani 1 1 d .
C3 C -0.0087(2) 0.41395(14) 1.2394(4) 0.0253(8) Uani 1 1 d .
H3 H -0.0532 0.3967 1.3078 0.030 Uiso 1 1 calc R
C4 C 0.0139(2) 0.46635(13) 1.2772(5) 0.0252(8) Uani 1 1 d .
H4A H -0.0162 0.4842 1.3696 0.030 Uiso 1 1 calc R
C5 C 0.0810(2) 0.49273(12) 1.1788(5) 0.0217(7) Uani 1 1 d .
C6 C 0.1038(2) 0.54906(14) 1.2303(5) 0.0267(8) Uani 1 1 d .
C7 C 0.1250(2) 0.46560(12) 1.0404(5) 0.0224(7) Uani 1 1 d .
H7A H 0.1701 0.4831 0.9744 0.027 Uiso 1 1 calc R
C8 C 0.10322(19) 0.41226(12) 0.9978(4) 0.0198(7) Uani 1 1 d .
C9 C 0.15371(19) 0.38757(12) 0.8451(5) 0.0204(7) Uani 1 1 d .
C10 C 0.2044(2) 0.34016(12) 0.8654(5) 0.0217(7) Uani 1 1 d .
H10 H 0.2043 0.3234 0.9768 0.026 Uiso 1 1 calc R
C11 C 0.25017(19) 0.34142(12) 0.5680(4) 0.0194(7) Uani 1 1 d .
C12 C 0.3008(2) 0.31352(12) 0.4199(5) 0.0205(7) Uani 1 1 d .
C13 C 0.2036(2) 0.38885(13) 0.5377(5) 0.0273(8) Uani 1 1 d .
H13 H 0.2043 0.4049 0.4250 0.033 Uiso 1 1 calc R
C14 C 0.1560(2) 0.41196(14) 0.6787(5) 0.0288(8) Uani 1 1 d .
H14 H 0.1253 0.4441 0.6613 0.035 Uiso 1 1 calc R

loop_
_atom_site_aniso_label
_atom_site_aniso_U_11
_atom_site_aniso_U_22
_atom_site_aniso_U_33
_atom_site_aniso_U_23
_atom_site_aniso_U_13
_atom_site_aniso_U_12
Mn1 0.0249(4) 0.0223(4) 0.0168(4) -0.0035(3) 0.000 0.000
Mn2 0.0206(4) 0.0143(4) 0.0192(4) 0.0002(3) 0.000 0.000
N1 0.0215(12) 0.0180(13) 0.0208(15) -0.0017(12) -0.0007(12) 0.0022(10)
O1 0.0373(13) 0.0255(12) 0.0278(15) 0.0017(12) 0.0063(12) -0.0126(10)
O2 0.0447(14) 0.0321(14) 0.0244(15) -0.0049(12) 0.0031(12) -0.0177(11)
O3 0.087(2) 0.0323(15) 0.0402(18) -0.0179(15) 0.0304(17) -0.0200(15)
O4 0.0430(14) 0.0254(13) 0.0413(17) -0.0114(13) 0.0128(13) -0.0106(11)
O5 0.0307(12) 0.0246(12) 0.0200(14) -0.0045(11) -0.0025(10) 0.0119(10)
O6 0.0466(15) 0.0221(13) 0.0215(14) 0.0026(11) 0.0057(12) -0.0003(11)
O7 0.0655(19) 0.090(2) 0.0341(18) 0.0043(18) 0.0056(15) 0.0426(18)
C1 0.0176(15) 0.0215(16) 0.025(2) -0.0021(16) 0.0010(15) -0.0015(12)
C2 0.0234(15) 0.0180(15) 0.0161(17) -0.0024(14) 0.0007(14) -0.0010(12)
C3 0.0260(16) 0.0280(18) 0.0217(19) 0.0015(16) 0.0057(15) -0.0050(14)
C4 0.0319(17) 0.0220(18) 0.0218(19) -0.0054(15) 0.0040(15) 0.0014(14)
C5 0.0232(15) 0.0194(16) 0.0225(19) 0.0004(16) -0.0007(15) -0.0010(13)
C6 0.0331(18) 0.0221(18) 0.025(2) -0.0018(17) 0.0042(17) -0.0023(15)
C7 0.0203(15) 0.0220(16) 0.0248(19) 0.0010(16) 0.0056(15) -0.0024(12)
C8 0.0196(15) 0.0209(16) 0.0190(18) -0.0015(15) 0.0002(15) 0.0003(12)
C9 0.0174(14) 0.0204(16) 0.0235(19) 0.0000(16) 0.0047(14) -0.0007(12)
C10 0.0238(15) 0.0211(16) 0.0202(18) 0.0005(15) 0.0013(15) 0.0000(13)
C11 0.0180(14) 0.0195(16) 0.0206(18) 0.0006(15) 0.0019(14) -0.0013(12)
C12 0.0205(15) 0.0171(16) 0.024(2) -0.0013(15) -0.0013(14) -0.0036(12)
C13 0.0336(18) 0.0247(18) 0.024(2) 0.0063(16) 0.0055(16) 0.0061(14)
C14 0.0337(18) 0.0233(18) 0.030(2) 0.0032(17) 0.0071(16) 0.0091(14)

loop_
_atom_type_symbol
_atom_type_description
_atom_type_scat_dispersion_real
_atom_type_scat_dispersion_imag
_atom_type_scat_source
C C 0.0033 0.0016 'International Tables Vol C Tables 4.2.6.8 and 6.1.1.4'
H H 0.0000 0.0000 'International Tables Vol C Tables 4.2.6.8 and 6.1.1.4'
N N 0.0061 0.0033 'International Tables Vol C Tables 4.2.6.8 and 6.1.1.4'
O O 0.0106 0.0060 'International Tables Vol C Tables 4.2.6.8 and 6.1.1.4'
Mn Mn 0.3368 0.7283 'International Tables Vol C Tables 4.2.6.8 and 6.1.1.4'

loop_
_geom_angle_atom_site_label_1
_geom_angle_atom_site_label_2
_geom_angle_atom_site_label_3
_geom_angle
_geom_angle_site_symmetry_1
_geom_angle_site_symmetry_3
O2 Mn1 O2 139.72(14) 3_556 .
O2 Mn1 O5 92.71(9) 3_556 6_556
O2 Mn1 O5 113.84(9) . 6_556
O2 Mn1 O5 113.84(9) 3_556 8_566
O2 Mn1 O5 92.71(9) . 8_566
O5 Mn1 O5 98.07(11) 6_556 8_566
O2 Mn1 O7 73.28(10) 3_556 .
O2 Mn1 O7 83.80(11) . .
O5 Mn1 O7 162.28(11) 6_556 .
O5 Mn1 O7 78.51(9) 8_566 .
O2 Mn1 O7 83.80(11) 3_556 3_556
O2 Mn1 O7 73.28(10) . 3_556
O5 Mn1 O7 78.51(9) 6_556 3_556
O5 Mn1 O7 162.27(11) 8_566 3_556
O7 Mn1 O7 109.87(16) . 3_556
O1 Mn2 O1 84.82(13) 6_657 8_665
O1 Mn2 O5 90.03(9) 6_657 3_556
O1 Mn2 O5 95.60(9) 8_665 3_556
O1 Mn2 O5 95.60(9) 6_657 .
O1 Mn2 O5 90.03(9) 8_665 .
O5 Mn2 O5 172.38(11) 3_556 .
O1 Mn2 N1 162.69(10) 6_657 3_556
O1 Mn2 N1 91.27(9) 8_665 3_556
O5 Mn2 N1 73.54(9) 3_556 3_556
O5 Mn2 N1 101.27(9) . 3_556
O1 Mn2 N1 91.27(9) 6_657 .
O1 Mn2 N1 162.69(10) 8_665 .
O5 Mn2 N1 101.27(9) 3_556 .
O5 Mn2 N1 73.54(9) . .
N1 Mn2 N1 97.15(13) 3_556 .
C10 N1 C11 118.6(3) . .
C10 N1 Mn2 127.8(2) . .
C11 N1 Mn2 113.1(2) . .
C1 O1 Mn2 140.1(2) . 6_557
C1 O2 Mn1 136.2(2) . .
C6 O4 H4 109.5 . .
C12 O5 Mn2 118.8(2) . .
C12 O5 Mn1 110.6(2) . 6_656
Mn2 O5 Mn1 126.13(9) . 6_656
Mn1 O7 H1W 109.3 . .
Mn1 O7 H2W 98.6 . .
H1W O7 H2W 69.5 . .
O2 C1 O1 125.8(3) . .
O2 C1 C2 117.7(3) . .
O1 C1 C2 116.4(3) . .
C3 C2 C8 119.8(3) . .
C3 C2 C1 116.3(3) . .
C8 C2 C1 123.7(3) . .
C4 C3 C2 120.8(3) . .
C4 C3 H3 119.6 . .
C2 C3 H3 119.6 . .
C3 C4 C5 120.7(3) . .
C3 C4 H4A 119.6 . .
C5 C4 H4A 119.6 . .
C4 C5 C7 118.9(3) . .
C4 C5 C6 117.9(3) . .
C7 C5 C6 123.1(3) . .
O3 C6 O4 122.9(3) . .
O3 C6 C5 122.4(3) . .
O4 C6 C5 114.7(3) . .
C5 C7 C8 121.7(3) . .
C5 C7 H7A 119.2 . .
C8 C7 H7A 119.2 . .
C7 C8 C2 118.0(3) . .
C7 C8 C9 117.0(3) . .
C2 C8 C9 124.9(3) . .
C14 C9 C10 117.2(3) . .
C14 C9 C8 120.9(3) . .
C10 C9 C8 121.8(3) . .
N1 C10 C9 123.0(3) . .
N1 C10 H10 118.5 . .
C9 C10 H10 118.5 . .
N1 C11 C13 121.9(3) . .
N1 C11 C12 116.7(3) . .
C13 C11 C12 121.3(3) . .
O6 C12 O5 122.9(3) . .
O6 C12 C11 120.5(3) . .
O5 C12 C11 116.5(3) . .
C14 C13 C11 118.7(3) . .
C14 C13 H13 120.7 . .
C11 C13 H13 120.7 . .
C9 C14 C13 120.5(3) . .
C9 C14 H14 119.7 . .
C13 C14 H14 119.7 . .

loop_
_geom_bond_atom_site_label_1
_geom_bond_atom_site_label_2
_geom_bond_distance
_geom_bond_site_symmetry_2
Mn1 O2 2.132(2) 3_556
Mn1 O2 2.132(2) .
Mn1 O5 2.227(2) 6_556
Mn1 O5 2.227(2) 8_566
Mn1 O7 2.313(3) .
Mn1 O7 2.313(3) 3_556
Mn2 O1 2.149(2) 6_657
Mn2 O1 2.149(2) 8_665
Mn2 O5 2.203(2) 3_556
Mn2 O5 2.203(2) .
Mn2 N1 2.280(3) 3_556
Mn2 N1 2.280(3) .
N1 C10 1.337(4) .
N1 C11 1.355(4) .
O1 C1 1.269(4) .
O1 Mn2 2.149(2) 6_557
O2 C1 1.248(4) .
O3 C6 1.210(4) .
O4 C6 1.322(4) .
O4 H4 0.8200 .
O5 C12 1.284(4) .
O5 Mn1 2.227(2) 6_656
O6 C12 1.239(4) .
O7 H1W 0.8200 .
O7 H2W 0.8655 .
C1 C2 1.516(4) .
C2 C3 1.393(4) .
C2 C8 1.414(4) .
C3 C4 1.381(5) .
C3 H3 0.9300 .
C4 C5 1.388(4) .
C4 H4A 0.9300 .
C5 C7 1.391(4) .
C5 C6 1.498(4) .
C7 C8 1.408(4) .
C7 H7A 0.9300 .
C8 C9 1.489(4) .
C9 C14 1.382(5) .
C9 C10 1.405(4) .
C10 H10 0.9300 .
C11 C13 1.385(4) .
C11 C12 1.499(4) .
C13 C14 1.385(5) .
C13 H13 0.9300 .
C14 H14 0.9300 .

loop_
_geom_hbond_atom_site_label_D
_geom_hbond_atom_site_label_H
_geom_hbond_atom_site_label_A
_geom_hbond_distance_DH
_geom_hbond_distance_HA
_geom_hbond_distance_DA
_geom_hbond_angle_DHA
_geom_hbond_site_symmetry_A
O7 H1W O1 0.82 2.14 2.930(4) 162.6 3_557
O4 H4 O6 0.82 1.86 2.675(3) 176.9 2_566

loop_
_geom_torsion_atom_site_label_1
_geom_torsion_atom_site_label_2
_geom_torsion_atom_site_label_3
_geom_torsion_atom_site_label_4
_geom_torsion
_geom_torsion_site_symmetry_1
_geom_torsion_site_symmetry_4
O1 Mn2 N1 C10 -86.6(3) 6_657 .
O1 Mn2 N1 C10 -163.2(3) 8_665 .
O5 Mn2 N1 C10 3.7(3) 3_556 .
O5 Mn2 N1 C10 177.9(3) . .
N1 Mn2 N1 C10 78.2(2) 3_556 .
O1 Mn2 N1 C11 85.4(2) 6_657 .
O1 Mn2 N1 C11 8.8(4) 8_665 .
O5 Mn2 N1 C11 175.7(2) 3_556 .
O5 Mn2 N1 C11 -10.1(2) . .
N1 Mn2 N1 C11 -109.8(2) 3_556 .
O2 Mn1 O2 C1 -112.1(3) 3_556 .
O5 Mn1 O2 C1 121.0(3) 6_556 .
O5 Mn1 O2 C1 20.9(3) 8_566 .
O7 Mn1 O2 C1 -57.2(3) . .
O7 Mn1 O2 C1 -170.1(4) 3_556 .
O1 Mn2 O5 C12 -80.9(2) 6_657 .
O1 Mn2 O5 C12 -165.7(2) 8_665 .
O5 Mn2 O5 C12 56.5(2) 3_556 .
N1 Mn2 O5 C12 103.0(2) 3_556 .
N1 Mn2 O5 C12 8.8(2) . .
O1 Mn2 O5 Mn1 72.97(13) 6_657 6_656
O1 Mn2 O5 Mn1 -11.84(13) 8_665 6_656
O5 Mn2 O5 Mn1 -149.58(12) 3_556 6_656
N1 Mn2 O5 Mn1 -103.14(13) 3_556 6_656
N1 Mn2 O5 Mn1 162.64(14) . 6_656
Mn1 O2 C1 O1 2.4(5) . .
Mn1 O2 C1 C2 -174.1(2) . .
Mn2 O1 C1 O2 -33.0(5) 6_557 .
Mn2 O1 C1 C2 143.5(3) 6_557 .
O2 C1 C2 C3 144.7(3) . .
O1 C1 C2 C3 -32.1(4) . .
O2 C1 C2 C8 -29.9(4) . .
O1 C1 C2 C8 153.3(3) . .
C8 C2 C3 C4 1.2(5) . .
C1 C2 C3 C4 -173.6(3) . .
C2 C3 C4 C5 -0.9(5) . .
C3 C4 C5 C7 0.3(5) . .
C3 C4 C5 C6 -178.4(3) . .
C4 C5 C6 O3 0.7(5) . .
C7 C5 C6 O3 -177.9(4) . .
C4 C5 C6 O4 -178.3(3) . .
C7 C5 C6 O4 3.2(5) . .
C4 C5 C7 C8 0.1(5) . .
C6 C5 C7 C8 178.7(3) . .
C5 C7 C8 C2 0.2(5) . .
C5 C7 C8 C9 179.0(3) . .
C3 C2 C8 C7 -0.8(4) . .
C1 C2 C8 C7 173.6(3) . .
C3 C2 C8 C9 -179.5(3) . .
C1 C2 C8 C9 -5.1(5) . .
C7 C8 C9 C14 -53.4(4) . .
C2 C8 C9 C14 125.3(4) . .
C7 C8 C9 C10 123.5(3) . .
C2 C8 C9 C10 -57.8(4) . .
C11 N1 C10 C9 -2.4(4) . .
Mn2 N1 C10 C9 169.2(2) . .
C14 C9 C10 N1 -0.8(5) . .
C8 C9 C10 N1 -177.8(3) . .
C10 N1 C11 C13 3.8(4) . .
Mn2 N1 C11 C13 -169.0(2) . .
C10 N1 C11 C12 -176.5(3) . .
Mn2 N1 C11 C12 10.7(3) . .
Mn2 O5 C12 O6 173.6(2) . .
Mn1 O5 C12 O6 15.9(4) 6_656 .
Mn2 O5 C12 C11 -6.1(3) . .
Mn1 O5 C12 C11 -163.8(2) 6_656 .
N1 C11 C12 O6 176.7(3) . .
C13 C11 C12 O6 -3.6(4) . .
N1 C11 C12 O5 -3.6(4) . .
C13 C11 C12 O5 176.1(3) . .
N1 C11 C13 C14 -2.1(5) . .
C12 C11 C13 C14 178.3(3) . .
C10 C9 C14 C13 2.5(5) . .
C8 C9 C14 C13 179.6(3) . .
C11 C13 C14 C9 -1.2(5) . .
